data_2015972
loop_
_publ_author_name
'Bendeif, El-eulmi'
'Jelsch, Christian'

_publ_section_title
;
The experimental library multipolar atom model refinement of <i>L</i>-aspartic
acid
;
_journal_coeditor_code AV3087
_journal_issue 6
_journal_name_full 'Acta Crystallographica, Section C'
_journal_page_first o361
_journal_page_last o364
_journal_paper_doi 10.1107/S0108270107021671
_journal_volume 63
_journal_year 2007
_chemical_formula_iupac 'C4 H7 N O4'
_chemical_formula_moiety 'C4 H7 N O4'
_chemical_formula_structural 'C4 H7 N O4'
_chemical_formula_sum 'C4 H7 N O4'
_chemical_formula_weight 133.11
_chemical_name_systematic 'L-Aspartic acid'
_space_group_IT_number 4
_symmetry_cell_setting monoclinic
_symmetry_space_group_name_Hall 'P 2yb'
_symmetry_space_group_name_H-M 'P 1 21 1'
_cell_angle_alpha 90.000
_cell_angle_beta 100.662(4)
_cell_angle_gamma 90.000
_cell_formula_units_Z 2
_cell_length_a 5.1135(2)
_cell_length_b 6.9059(3)
_cell_length_c 7.5925(3)
_cell_measurement_reflns_used 7129
_cell_measurement_temperature 100(2)
_cell_measurement_theta_max 32.86
_cell_measurement_theta_min 2.73
_cell_volume 263.48(3)
_computing_cell_refinement 'CrysAlis RED (Oxford Diffraction, 2006)'
_computing_data_collection 'CrysAlis CCD (Oxford Diffraction, 2006)'
_computing_data_reduction 'CrysAlis RED'
_computing_molecular_graphics 'PLATON (Spek, 2003)'
_computing_publication_material 'enCIFer (Allen <i>et al.</i>,  2004)'
_computing_structure_refinement 'MOPRO6 (Jelsch <i>et al.</i>,  2005)'
_computing_structure_solution 'SHELXS97 (Sheldrick, 1997)'
_diffrn_ambient_temperature 100(2)
_diffrn_detector_area_resol_mean 16.0009
_diffrn_measured_fraction_theta_full 1.0000
_diffrn_measured_fraction_theta_max 0.9440
_diffrn_measurement_device 'Oxford Diffraction Xcalibur-Sapphire2'
_diffrn_measurement_method \w
_diffrn_radiation_monochromator graphite
_diffrn_radiation_source 'Enhance (Mo) X-ray Source'
_diffrn_radiation_type MoK\a
_diffrn_radiation_wavelength 0.71073
_diffrn_reflns_av_R_equivalents 0.0446
_diffrn_reflns_av_sigmaI/netI 0.0600
_diffrn_reflns_limit_h_max 7
_diffrn_reflns_limit_h_min -7
_diffrn_reflns_limit_k_max 10
_diffrn_reflns_limit_k_min 0
_diffrn_reflns_limit_l_max 11
_diffrn_reflns_limit_l_min 0
_diffrn_reflns_number 7129
_diffrn_reflns_theta_full 30.00
_diffrn_reflns_theta_max 32.86
_diffrn_reflns_theta_min 2.73
_diffrn_standards_interval_count 0
_diffrn_standards_interval_time 0
_diffrn_standards_number 0
_exptl_absorpt_coefficient_mu 0.152
_exptl_absorpt_correction_T_max 0.982
_exptl_absorpt_correction_T_min 0.971
_exptl_absorpt_correction_type integration
_exptl_absorpt_process_details '(ABSORB; DeTitta, 1985)'
_exptl_crystal_colour colourless
_exptl_crystal_density_diffrn 1.678
_exptl_crystal_density_method 'not measured'
_exptl_crystal_description prism
_exptl_crystal_F_000 140
_exptl_crystal_size_max 0.2
_exptl_crystal_size_mid 0.15
_exptl_crystal_size_min 0.1
_refine_diff_density_max 0.430
_refine_diff_density_min -0.257
_refine_ls_extinction_method none
_refine_ls_goodness_of_fit_ref 1.883
_refine_ls_hydrogen_treatment mixed
_refine_ls_matrix_type full
_refine_ls_number_parameters 110
_refine_ls_number_reflns 968
_refine_ls_number_restraints 7
_refine_ls_restrained_S_all 1.883
_refine_ls_R_factor_all 0.0532
_refine_ls_R_factor_gt 0.0553
_refine_ls_shift/su_max 0.000012
_refine_ls_shift/su_mean 0.000004
_refine_ls_structure_factor_coef F
_refine_ls_weighting_details 'calc w = 1/[\s^2^(Fo)]'
_refine_ls_weighting_scheme calc
_refine_ls_wR_factor_gt 0.0522
_refine_ls_wR_factor_ref 0.0255
_reflns_number_gt 968
_reflns_number_total 995
_reflns_threshold_expression I>0\s(I)
_cod_data_source_file av3087.cif
_cod_original_sg_symbol_H-M 'P 21'
_cod_database_code 2015972

loop_
_symmetry_equiv_pos_as_xyz
'x, y, z'
'-x, y+1/2, -z'

loop_
_atom_site_type_symbol
_atom_site_label
_atom_site_fract_x
_atom_site_fract_y
_atom_site_fract_z
_atom_site_U_iso_or_equiv
_atom_site_adp_type
_atom_site_calc_flag
_atom_site_refinement_flags
_atom_site_occupancy
N NT 0.8581(3) 0.9755(2) 0.3160(3) 0.0113(4) Uani d R 1
H H1 1.0148(3) 0.9172(2) 0.3825(3) 0.0134(2) Uiso d R 1
H H2 0.8127(2) 1.0890(2) 0.3827(3) 0.0134(2) Uiso d R 1
H H3 0.8940(3) 1.0202(2) 0.20030(10) 0.0134(2) Uiso d R 1
C CA 0.6349(3) 0.83310(10) 0.29530(10) 0.0100(5) Uani d R 1
C CT 0.5604(3) 0.7934(2) 0.47810(10) 0.0112(5) Uani d R 1
C CB 0.7158(2) 0.6424(4) 0.2197(2) 0.0135(5) Uani d R 1
C CG 0.7937(2) 0.65760(10) 0.0378(2) 0.0125(5) Uani d R 1
O OT1 0.7497(2) 0.7816(2) 0.60930(10) 0.0140(3) Uani d R 1
O OT2 0.3184(2) 0.7691(3) 0.4818(2) 0.0148(3) Uani d R 1
O OD1 1.0014(2) 0.5914(3) 0.00850(10) 0.0228(4) Uani d R 1
O OD2 0.6126(3) 0.74180(10) -0.08350(10) 0.0148(4) Uani d R 1
H HA 0.4745(3) 0.8958(2) 0.2130(3) 0.0120(2) Uiso d R 1
H HB1 0.86850(10) 0.5811(2) 0.3121(3) 0.0162(3) Uiso d R 1
H HB2 0.5408(3) 0.5628(2) 0.21150(10) 0.0162(3) Uiso d R 1
H HD 0.66450(10) 0.75500(10) -0.1938(2) 0.0176(3) Uiso d R 1

loop_
_atom_site_aniso_label
_atom_site_aniso_U_11
_atom_site_aniso_U_22
_atom_site_aniso_U_33
_atom_site_aniso_U_12
_atom_site_aniso_U_13
_atom_site_aniso_U_23
NT 0.0124(7) 0.0117(8) 0.0095(7) -0.0025(6) 0.0028(6) -0.0001(6)
CA 0.0098(9) 0.0110(8) 0.0090(8) -0.0018(7) 0.0027(6) 0.0005(6)
CT 0.0154(8) 0.0071(8) 0.0110(8) 0.0006(7) 0.0048(7) 0.0005(7)
CB 0.0189(9) 0.0111(8) 0.0105(8) -0.0002(7) 0.0053(7) -0.0011(7)
CG 0.0180(9) 0.0100(8) 0.0089(8) -0.0027(7) 0.0027(7) -0.0018(7)
OT1 0.0124(6) 0.0201(7) 0.0091(6) 0.0005(6) 0.0016(4) 0.0013(6)
OT2 0.0116(6) 0.0176(7) 0.0151(6) -0.0010(6) 0.0042(5) 0.0024(6)
OD1 0.0241(7) 0.0302(8) 0.0142(6) 0.0121(7) 0.0072(5) 0.0026(7)
OD2 0.0150(7) 0.0189(7) 0.0104(6) 0.0017(5) 0.0031(5) 0.0020(5)

loop_
_atom_type_symbol
_atom_type_description
_atom_type_scat_dispersion_real
_atom_type_scat_dispersion_imag
_atom_type_scat_source
C C 0.0033 0.0016 'International Tables Vol C Tables 4.2.6.8 and 6.1.1.4'
H H 0 0 'International Tables Vol C Tables 4.2.6.8 and 6.1.1.4'
N N 0.0061 0.0033 'International Tables Vol C Tables 4.2.6.8 and 6.1.1.4'
O O 0.0106 0.006 'International Tables Vol C Tables 4.2.6.8 and 6.1.1.4'

loop_
_geom_angle_atom_site_label_1
_geom_angle_atom_site_label_2
_geom_angle_atom_site_label_3
_geom_angle
_geom_angle_publ_flag
NT CA CT 109.7(5) yes
NT CA CB 110.7(5) yes
NT CA HA 107.1(3) yes
H1 NT H2 108.(6) yes
H1 NT H3 109.(2) yes
H1 NT CA 109.(2) yes
H2 NT H3 108.(2) yes
H2 NT CA 109.(3) yes
H3 NT CA 112.(3) yes
CA CT OT1 116.5(4) yes
CA CT OT2 117.2(5) yes
CA CB CG 114.9(6) yes
CA CB HB1 108.(7) yes
CA CB HB2 100.(9) yes
CT CA CB 108.5(5) yes
CT CA HA 108.(8) yes
CB CA HA 112.0(10) yes
CB CG OD1 122.0(7) yes
CB CG OD2 113.6(5) yes
CG CB HB1 110.(7) yes
CG CB HB2 111.(5) yes
CG OD2 HD 113.(2) yes
OT1 CT OT2 126.3(5) yes
OD1 CG OD2 124.4(7) yes
HB1 CB HB2 111.(8) yes

loop_
_geom_bond_atom_site_label_1
_geom_bond_atom_site_label_2
_geom_bond_distance
_geom_bond_publ_flag
NT H1 0.95 yes
NT H2 0.98 yes
NT H3 0.98 yes
NT CA 1.493(2) yes
CA CT 1.530(3) yes
CA CB 1.524(4) yes
CA HA 1.03 yes
CT OT1 1.257(2) yes
CT OT2 1.254(3) yes
CB CG 1.510(3) yes
CB HB1 1.04(3) yes
CB HB2 1.04(2) yes
CG OD1 1.214(3) yes
CG OD2 1.315(4) yes
OD2 HD 0.930(10) yes

loop_
_geom_hbond_atom_site_label_D
_geom_hbond_atom_site_label_H
_geom_hbond_atom_site_label_A
_geom_hbond_site_symmetry_A
_geom_hbond_distance_DH
_geom_hbond_distance_HA
_geom_hbond_distance_DA
_geom_hbond_angle_DHA
OD2 HD OT1 1_554 0.929 1.642 2.571(3) 179
NT H2 OT2 2_656 0.984 1.819 2.792(3) 169
NT H3 OD1 2_755 0.980 1.832 2.808(3) 173
NT H1 OT2 1_655 0.954 1.895 2.839(4) 170

loop_
_geom_torsion_atom_site_label_1
_geom_torsion_atom_site_label_2
_geom_torsion_atom_site_label_3
_geom_torsion_atom_site_label_4
_geom_torsion
_geom_torsion_publ_flag
NT CA CT OT1 -39.3(5) ?
NT CA CT OT2 143.1(5) ?
NT CA CB CG -60.0(8) ?
CA CB CG OD1 128.5(8) ?
CA CB CG OD2 -53.7(9) ?
CT CA CB CG 179.6(3) yes
CB CA CT OT1 81.8(6) ?
CB CA CT OT2 -95.8(6) ?

loop_
_cod_related_entry_id
_cod_related_entry_database
_cod_related_entry_code
1 ChemSpider 5745
